data_4323914
loop_
_publ_author_name
'Karin Ruhlandt-Senge'
'Ulrich Englich'
'Mathias O. Senge'
'Scott Chadwick'

_publ_section_title
;
 Synthesis and Structural Characterization of Lithium Thiolates:
 Dependence of Association and Aggregation on Donor Hapticity and Ligand
 Size and Synthesis of the First Trimeric Lithium Thiolate [Li(THF)SR]3
 and the Solvent-Separated Ion Pair [Li(12-crown-4)2][SR] (R =
 2,4,6-tBu3C6H2)1
;
_journal_name_full 'Inorganic Chemistry'
_journal_page_first 5820
_journal_page_last 5827
_journal_paper_doi 10.1021/ic960375e
_journal_volume 35
_journal_year 1996
_chemical_formula_sum 'C34 H61 Li O8 S'
_chemical_formula_weight 636.83
_chemical_name_systematic
; 
 ? 
;
_space_group_IT_number 14
_symmetry_cell_setting monoclinic
_symmetry_space_group_name_Hall '-P 2yn'
_symmetry_space_group_name_H-M 'P 1 21/n 1'
_atom_sites_solution_hydrogens geom
_atom_sites_solution_primary direct
_atom_sites_solution_secondary difmap
_audit_creation_method SHELXL
_cell_angle_alpha 90.00
_cell_angle_beta 93.15(3)
_cell_angle_gamma 90.00
_cell_formula_units_Z 4
_cell_length_a 10.134(2)
_cell_length_b 19.800(4)
_cell_length_c 18.423(4)
_cell_measurement_temperature 213(2)
_cell_volume 3691.0(13)
_computing_structure_refinement 'SHELXL-93 (Sheldrick, 1993)'
_computing_structure_solution 'SHELXS-86 (Sheldrick, 1990)'
_diffrn_ambient_temperature 213(2)
_diffrn_radiation_monochromator graphite
_diffrn_radiation_source 'fine-focus sealed tube'
_diffrn_radiation_type MoK\a
_diffrn_radiation_wavelength 0.71073
_diffrn_reflns_av_R_equivalents 0.0730
_diffrn_reflns_av_sigmaI/netI 0.0563
_diffrn_reflns_limit_h_max 12
_diffrn_reflns_limit_h_min 0
_diffrn_reflns_limit_k_max 23
_diffrn_reflns_limit_k_min 0
_diffrn_reflns_limit_l_max 23
_diffrn_reflns_limit_l_min -23
_diffrn_reflns_number 7665
_diffrn_reflns_theta_max 27.21
_diffrn_reflns_theta_min 1.51
_exptl_absorpt_coefficient_mu 0.133
_exptl_crystal_density_diffrn 1.146
_exptl_crystal_F_000 1392
_refine_diff_density_max 0.579
_refine_diff_density_min -0.470
_refine_diff_density_rms 0.079
_refine_ls_extinction_method none
_refine_ls_goodness_of_fit_all 1.603
_refine_ls_goodness_of_fit_obs 1.879
_refine_ls_matrix_type full
_refine_ls_number_parameters 445
_refine_ls_number_reflns 6501
_refine_ls_number_restraints 12
_refine_ls_restrained_S_all 1.691
_refine_ls_restrained_S_obs 1.876
_refine_ls_R_factor_all 0.1478
_refine_ls_R_factor_obs 0.0917
_refine_ls_shift/esd_max 0.064
_refine_ls_shift/esd_mean 0.003
_refine_ls_structure_factor_coef Fsqd
_refine_ls_weighting_details 'w=1/[\s^2^(Fo^2^)+(0.1000P)^2^+0.0000P] where P=(Fo^2^+2Fc^2^)/3'
_refine_ls_weighting_scheme calc
_refine_ls_wR_factor_all 0.2843
_refine_ls_wR_factor_obs 0.2466
_reflns_number_observed 4088
_reflns_number_total 6511
_reflns_observed_criterion >2sigma(I)
_cod_data_source_file ic960375e_5.cif
_cod_data_source_block Li(12-crown-4)&v2&0SMes*
_cod_depositor_comments
;
The following automatic conversions were performed:

'_refine_ls_weighting_scheme' value 'calc
w=1/[\s^2^(Fo^2^)+(0.1000P)^2^+0.0000P] where P=(Fo^2^+2Fc^2^)/3' was
changed to 'calc'. New tag '_refine_ls_weighting_details' was
created. The value of the new tag was set to
'w=1/[\s^2^(Fo^2^)+(0.1000P)^2^+0.0000P] where P=(Fo^2^+2Fc^2^)/3'.

Automatic conversion script
Id: cif_fix_values 3143 2015-03-26 13:38:13Z robertas 
;
_cod_database_code 4323914

loop_
_symmetry_equiv_pos_as_xyz
'x, y, z'
'-x+1/2, y+1/2, -z+1/2'
'-x, -y, -z'
'x-1/2, -y-1/2, z-1/2'

loop_
_atom_site_aniso_label
_atom_site_aniso_U_11
_atom_site_aniso_U_22
_atom_site_aniso_U_33
_atom_site_aniso_U_23
_atom_site_aniso_U_13
_atom_site_aniso_U_12
Li1 0.053(2) 0.045(2) 0.051(2) 0.005(2) 0.010(2) -0.004(2)
S1 0.0549(4) 0.0439(3) 0.0515(4) 0.0101(3) -0.0063(3) -0.0255(3)
C1 0.0323(11) 0.0250(10) 0.0285(11) -0.0031(9) 0.0029(9) -0.0058(9)
C2 0.0333(11) 0.0271(10) 0.0229(10) -0.0024(8) 0.0040(9) -0.0007(9)
C3 0.0265(10) 0.0353(11) 0.0310(11) -0.0044(9) -0.0042(9) -0.0029(9)
C4 0.0301(11) 0.0292(11) 0.0319(11) -0.0030(9) 0.0019(9) -0.0079(9)
C5 0.0336(11) 0.0271(10) 0.0260(10) 0.0019(9) 0.0016(9) 0.0003(9)
C6 0.0251(10) 0.0302(10) 0.0250(10) -0.0063(9) 0.0004(8) -0.0022(9)
C7 0.0442(13) 0.0336(12) 0.0328(12) 0.0014(10) -0.0026(10) 0.0067(10)
C8 0.075(2) 0.0345(12) 0.0463(15) 0.0017(12) 0.0061(14) 0.0161(13)
C9 0.0482(15) 0.064(2) 0.0492(15) 0.0180(13) -0.0064(13) 0.0089(14)
C10 0.0539(15) 0.0382(13) 0.0337(12) 0.0053(11) -0.0001(11) -0.0007(11)
C11 0.0335(11) 0.0337(11) 0.0468(13) 0.0049(11) 0.0001(10) -0.0138(10)
C12 0.077(2) 0.0489(15) 0.064(2) -0.0028(14) -0.009(2) -0.0292(15)
C13 0.056(2) 0.054(2) 0.120(3) 0.011(2) 0.030(2) -0.0188(14)
C14 0.064(2) 0.0372(13) 0.066(2) 0.0088(13) -0.0013(15) -0.0144(13)
C15 0.0317(11) 0.0335(11) 0.0374(12) -0.0061(10) -0.0105(10) 0.0014(10)
C16 0.0402(13) 0.0447(13) 0.0360(12) -0.0101(11) -0.0057(11) -0.0048(11)
C17 0.0303(12) 0.061(2) 0.056(2) -0.0210(13) -0.0057(11) 0.0035(12)
C18 0.058(2) 0.0495(15) 0.0445(14) 0.0028(12) -0.0221(13) -0.0002(13)
O1 0.057(2) 0.054(2) 0.077(2) 0.018(2) 0.011(2) -0.0033(14)
O1' 0.057(2) 0.054(2) 0.077(2) 0.018(2) 0.011(2) -0.0033(14)
O2 0.058(2) 0.0530(14) 0.057(2) -0.0004(13) 0.002(2) -0.014(2)
O2' 0.058(2) 0.0530(14) 0.057(2) -0.0004(13) 0.002(2) -0.014(2)
O3 0.0612(14) 0.0435(14) 0.081(3) 0.013(2) -0.013(2) -0.0210(12)
O3' 0.0612(14) 0.0435(14) 0.081(3) 0.013(2) -0.013(2) -0.0210(12)
O4 0.089(2) 0.0438(12) 0.046(2) 0.0032(12) 0.0162(15) -0.0238(14)
O4' 0.089(2) 0.0438(12) 0.046(2) 0.0032(12) 0.0162(15) -0.0238(14)
C21 0.071(2) 0.082(2) 0.055(2) -0.003(2) -0.013(2) -0.004(2)
C22 0.071(3) 0.060(2) 0.069(3) -0.020(2) -0.008(2) -0.015(3)
C22' 0.071(3) 0.060(2) 0.069(3) -0.020(2) -0.008(2) -0.015(3)
C23 0.061(2) 0.045(2) 0.097(2) -0.001(2) 0.005(2) 0.0199(14)
C24 0.059(2) 0.044(2) 0.076(3) 0.014(2) -0.003(2) 0.010(2)
C24' 0.059(2) 0.044(2) 0.076(3) 0.014(2) -0.003(2) 0.010(2)
C25 0.094(2) 0.077(2) 0.0385(15) 0.0174(15) -0.002(2) -0.024(2)
C26 0.080(3) 0.048(2) 0.049(2) 0.004(2) 0.026(2) -0.011(2)
C26' 0.080(3) 0.048(2) 0.049(2) 0.004(2) 0.026(2) -0.011(2)
C27 0.054(2) 0.049(2) 0.107(2) 0.001(2) 0.041(2) 0.0050(14)
C28 0.047(2) 0.087(3) 0.083(4) 0.010(3) 0.005(3) -0.014(2)
C28' 0.047(2) 0.087(3) 0.083(4) 0.010(3) 0.005(3) -0.014(2)
O5 0.099(3) 0.085(2) 0.0620(15) 0.0328(13) -0.002(2) -0.025(2)
O5' 0.099(3) 0.085(2) 0.0620(15) 0.0328(13) -0.002(2) -0.025(2)
O6 0.108(2) 0.0455(12) 0.144(3) 0.005(2) 0.061(2) -0.0082(13)
O6' 0.108(2) 0.0455(12) 0.144(3) 0.005(2) 0.061(2) -0.0082(13)
O7 0.152(2) 0.088(2) 0.074(2) 0.0225(13) -0.015(2) -0.079(2)
O7' 0.152(2) 0.088(2) 0.074(2) 0.0225(13) -0.015(2) -0.079(2)
O8 0.060(2) 0.0526(13) 0.088(3) 0.012(2) 0.001(2) -0.0189(13)
O8' 0.060(2) 0.0526(13) 0.088(3) 0.012(2) 0.001(2) -0.0189(13)
C31 0.117(3) 0.125(3) 0.059(2) -0.007(2) 0.046(2) -0.051(2)
C32 0.080(3) 0.092(3) 0.100(4) 0.018(4) 0.016(3) -0.029(3)
C32' 0.080(3) 0.092(3) 0.100(4) 0.018(4) 0.016(3) -0.029(3)
C33 0.080(2) 0.109(3) 0.113(3) 0.039(2) -0.039(2) -0.053(2)
C34 0.119(4) 0.093(3) 0.071(3) 0.004(3) 0.000(3) -0.077(3)
C34' 0.119(4) 0.093(3) 0.071(3) 0.004(3) 0.000(3) -0.077(3)
C35 0.232(4) 0.045(2) 0.141(3) -0.046(2) 0.108(3) -0.049(2)
C36 0.087(3) 0.032(2) 0.176(6) 0.014(3) 0.045(4) 0.002(2)
C36' 0.087(3) 0.032(2) 0.176(6) 0.014(3) 0.045(4) 0.002(2)
C37 0.084(3) 0.113(2) 0.214(4) 0.121(3) 0.000(3) 0.017(2)
C38 0.120(5) 0.106(4) 0.066(3) 0.040(3) -0.006(3) -0.023(4)
C38' 0.120(5) 0.106(4) 0.066(3) 0.040(3) -0.006(3) -0.023(4)

loop_
_atom_site_label
_atom_site_type_symbol
_atom_site_fract_x
_atom_site_fract_y
_atom_site_fract_z
_atom_site_U_iso_or_equiv
_atom_site_thermal_displace_type
_atom_site_occupancy
_atom_site_calc_flag
_atom_site_refinement_flags
_atom_site_disorder_group
Li1 Li 0.2924(5) 1.0693(2) 0.3144(2) 0.0494(12) Uani 1 d . .
S1 S 0.09925(7) 0.82010(3) 0.44503(4) 0.0504(2) Uani 1 d . .
C1 C -0.0126(2) 0.75353(10) 0.45732(11) 0.0285(5) Uani 1 d . .
C2 C -0.1358(2) 0.74861(10) 0.41395(11) 0.0277(5) Uani 1 d . .
C3 C -0.2172(2) 0.69265(11) 0.42235(12) 0.0311(6) Uani 1 d . .
H3A H -0.2977(2) 0.68987(11) 0.39250(12) 0.037 Uiso 1 d R .
C4 C -0.1887(2) 0.64045(11) 0.47093(12) 0.0304(6) Uani 1 d . .
C5 C -0.0732(2) 0.64638(11) 0.51381(11) 0.0289(5) Uani 1 d . .
H5A H -0.0529(2) 0.61211(11) 0.54955(11) 0.035 Uiso 1 d R .
C6 C 0.0147(2) 0.70076(10) 0.50955(11) 0.0268(5) Uani 1 d . .
C7 C -0.1863(2) 0.80395(11) 0.35864(12) 0.0370(6) Uani 1 d . .
C8 C -0.2020(3) 0.87187(12) 0.39827(15) 0.0517(8) Uani 1 d . .
H8A H -0.2342(3) 0.90581(12) 0.36457(15) 0.062 Uiso 1 d R .
H8B H -0.2627(3) 0.86685(12) 0.43612(15) 0.062 Uiso 1 d R .
H8C H -0.1170(3) 0.88515(12) 0.41916(15) 0.062 Uiso 1 d R .
C9 C -0.3243(3) 0.78652(15) 0.3229(2) 0.0540(8) Uani 1 d . .
H9A H -0.3516(3) 0.82156(15) 0.2893(2) 0.065 Uiso 1 d R .
H9B H -0.3193(3) 0.74441(15) 0.2974(2) 0.065 Uiso 1 d R .
H9C H -0.3872(3) 0.78270(15) 0.3598(2) 0.065 Uiso 1 d R .
C10 C -0.0944(3) 0.81217(12) 0.29582(13) 0.0420(7) Uani 1 d . .
H10A H -0.1297(3) 0.84595(12) 0.26280(13) 0.050 Uiso 1 d R .
H10B H -0.0085(3) 0.82595(12) 0.31495(13) 0.050 Uiso 1 d R .
H10C H -0.0871(3) 0.77005(12) 0.27053(13) 0.050 Uiso 1 d R .
C11 C -0.2845(2) 0.58049(11) 0.47805(13) 0.0381(6) Uani 1 d . .
C12 C -0.3121(3) 0.54733(14) 0.4031(2) 0.0636(9) Uani 1 d . .
H12A H -0.3485(3) 0.58031(14) 0.3695(2) 0.076 Uiso 1 d R .
H12B H -0.2320(3) 0.52936(14) 0.3853(2) 0.076 Uiso 1 d R .
H12C H -0.3746(3) 0.51144(14) 0.4081(2) 0.076 Uiso 1 d R .
C13 C -0.4109(3) 0.6057(2) 0.5076(2) 0.0759(11) Uani 1 d . .
H13A H -0.4481(3) 0.6406(2) 0.4766(2) 0.091 Uiso 1 d R .
H13B H -0.4721(3) 0.5689(2) 0.5094(2) 0.091 Uiso 1 d R .
H13C H -0.3932(3) 0.6234(2) 0.5557(2) 0.091 Uiso 1 d R .
C14 C -0.2273(3) 0.52515(13) 0.5289(2) 0.0560(8) Uani 1 d . .
H14A H -0.2067(3) 0.54364(13) 0.5763(2) 0.067 Uiso 1 d R .
H14B H -0.2910(3) 0.48955(13) 0.5323(2) 0.067 Uiso 1 d R .
H14C H -0.1484(3) 0.50747(13) 0.5095(2) 0.067 Uiso 1 d R .
C15 C 0.1378(2) 0.70023(11) 0.56432(13) 0.0347(6) Uani 1 d . .
C16 C 0.1376(2) 0.76374(12) 0.61244(13) 0.0406(6) Uani 1 d . .
H16A H 0.1370(2) 0.80341(12) 0.58246(13) 0.049 Uiso 1 d R .
H16B H 0.0608(2) 0.76363(12) 0.64068(13) 0.049 Uiso 1 d R .
H16C H 0.2157(2) 0.76369(12) 0.64442(13) 0.049 Uiso 1 d R .
C17 C 0.2672(2) 0.69475(14) 0.52514(15) 0.0493(7) Uani 1 d . .
H17A H 0.2658(2) 0.65513(14) 0.49507(15) 0.059 Uiso 1 d R .
H17B H 0.2780(2) 0.73406(14) 0.49554(15) 0.059 Uiso 1 d R .
H17C H 0.3395(2) 0.69179(14) 0.56092(15) 0.059 Uiso 1 d R .
C18 C 0.1372(3) 0.63946(13) 0.61705(15) 0.0516(8) Uani 1 d . .
H18A H 0.1367(3) 0.59786(13) 0.59027(15) 0.062 Uiso 1 d R .
H18B H 0.2153(3) 0.64161(13) 0.64893(15) 0.062 Uiso 1 d R .
H18C H 0.0604(3) 0.64156(13) 0.64520(15) 0.062 Uiso 1 d R .
O1 O 0.0742(4) 1.0320(2) 0.2593(2) 0.0626(10) Uani 0.50 d P .
O1' O 0.0560(4) 1.0547(2) 0.3016(2) 0.0626(10) Uani 0.50 d P .
O2 O 0.3150(4) 0.9613(2) 0.2566(2) 0.0561(9) Uani 0.50 d P .
O2' O 0.2438(4) 0.9756(2) 0.2393(2) 0.0561(9) Uani 0.50 d P .
O3 O 0.3916(4) 0.9875(2) 0.4011(2) 0.0624(10) Uani 0.50 d P .
O3' O 0.4048(4) 0.9701(2) 0.3640(3) 0.0624(10) Uani 0.50 d P .
O4 O 0.1537(4) 1.0575(2) 0.3995(2) 0.0593(9) Uani 0.50 d P .
O4' O 0.2138(4) 1.0479(2) 0.4233(2) 0.0593(9) Uani 0.50 d P .
C21 C 0.0967(3) 0.9793(2) 0.2101(2) 0.0700(10) Uani 1 d . .
C22 C 0.1869(7) 0.9271(3) 0.2406(4) 0.0669(14) Uani 0.50 d P .
C22' C 0.2813(7) 0.9138(3) 0.2632(4) 0.0669(14) Uani 0.50 d P .
C23 C 0.4089(3) 0.92070(15) 0.2958(2) 0.0674(10) Uani 1 d . .
C24 C 0.3845(6) 0.9163(3) 0.3713(4) 0.0598(13) Uani 0.50 d P .
C24' C 0.3513(6) 0.9438(3) 0.4241(4) 0.0598(13) Uani 0.50 d P .
C25 C 0.3230(4) 0.9990(2) 0.4657(2) 0.0699(10) Uani 1 d . .
C26 C 0.1817(6) 1.0018(3) 0.4530(3) 0.0580(13) Uani 0.50 d P .
C26' C 0.0899(6) 1.0265(3) 0.4313(3) 0.0580(13) Uani 0.50 d P .
C27 C 0.0160(3) 1.0649(2) 0.3767(2) 0.0687(10) Uani 1 d . .
C28 C -0.0138(6) 1.0156(4) 0.3191(4) 0.072(2) Uani 0.50 d P .
C28' C 0.0146(6) 0.9941(4) 0.2732(4) 0.072(2) Uani 0.50 d P .
O5 O 0.2976(5) 1.1106(3) 0.1944(3) 0.0822(11) Uani 0.50 d P .
O5' O 0.2474(6) 1.1266(3) 0.2018(3) 0.0822(11) Uani 0.50 d P .
O6 O 0.2048(6) 1.1790(2) 0.3095(3) 0.0972(11) Uani 0.50 d P .
O6' O 0.2109(6) 1.1783(3) 0.3307(4) 0.0972(11) Uani 0.50 d P .
O7 O 0.4103(6) 1.1393(3) 0.4014(3) 0.1053(10) Uani 0.50 d PU .
O7' O 0.4405(7) 1.1289(3) 0.3895(3) 0.1053(10) Uani 0.50 d PU .
O8 O 0.5124(4) 1.0771(2) 0.2863(3) 0.0671(11) Uani 0.50 d P .
O8' O 0.4838(4) 1.0724(2) 0.2535(3) 0.0671(11) Uani 0.50 d P .
C31 C 0.4430(4) 1.0903(2) 0.1705(2) 0.0986(13) Uani 1 d . .
C32 C 0.5408(8) 1.1109(4) 0.2233(5) 0.090(2) Uani 0.50 d P .
C32' C 0.5895(8) 1.1121(4) 0.2864(5) 0.090(2) Uani 0.50 d P .
C33 C 0.5873(4) 1.1001(2) 0.3571(2) 0.1022(14) Uani 1 d . .
C34 C 0.5381(8) 1.1569(4) 0.3865(4) 0.094(2) Uani 0.50 d P .
C34' C 0.4237(8) 1.1959(4) 0.3997(4) 0.094(2) Uani 0.50 d P .
C35 C 0.3087(6) 1.1999(2) 0.4106(3) 0.136(2) Uani 1 d . .
C36 C 0.2643(8) 1.2327(3) 0.3453(6) 0.097(2) Uani 0.50 d P .
C36' C 0.2071(8) 1.2215(3) 0.2646(6) 0.097(2) Uani 0.50 d P .
C37 C 0.1651(4) 1.1864(2) 0.2178(3) 0.137(2) Uani 1 d . .
C38 C 0.2713(10) 1.1792(4) 0.1851(4) 0.098(2) Uani 0.50 d P .
C38' C 0.3711(9) 1.1418(4) 0.1644(4) 0.098(2) Uani 0.50 d P .

loop_
_atom_type_symbol
_atom_type_description
_atom_type_scat_dispersion_real
_atom_type_scat_dispersion_imag
_atom_type_scat_source
C C 0.0033 0.0016 'International Tables Vol C Tables 4.2.6.8 and 6.1.1.4'
H H 0.0000 0.0000 'International Tables Vol C Tables 4.2.6.8 and 6.1.1.4'
Li Li -0.0003 0.0001 'International Tables Vol C Tables 4.2.6.8 and 6.1.1.4'
O O 0.0106 0.0060 'International Tables Vol C Tables 4.2.6.8 and 6.1.1.4'
S S 0.1246 0.1234 'International Tables Vol C Tables 4.2.6.8 and 6.1.1.4'

loop_
_geom_angle_atom_site_label_1
_geom_angle_atom_site_label_2
_geom_angle_atom_site_label_3
_geom_angle
_geom_angle_site_symmetry_1
_geom_angle_site_symmetry_3
_geom_angle_publ_flag
O4 Li1 O4' 19.6(2) . . ?
O4 Li1 O8' 162.2(3) . . ?
O4' Li1 O8' 142.6(3) . . ?
O4 Li1 O7' 92.7(3) . . ?
O4' Li1 O7' 79.1(2) . . ?
O8' Li1 O7' 74.9(2) . . ?
O4 Li1 O8 146.5(3) . . ?
O4' Li1 O8 127.2(3) . . ?
O8' Li1 O8 16.5(2) . . ?
O7' Li1 O8 60.0(2) . . ?
O4 Li1 O6' 76.1(2) . . ?
O4' Li1 O6' 85.0(2) . . ?
O8' Li1 O6' 110.7(3) . . ?
O7' Li1 O6' 70.9(3) . . ?
O8 Li1 O6' 108.5(3) . . ?
O4 Li1 O6 82.5(2) . . ?
O4' Li1 O6 93.3(2) . . ?
O8' Li1 O6 106.6(3) . . ?
O7' Li1 O6 77.4(3) . . ?
O8 Li1 O6 107.2(2) . . ?
O6' Li1 O6 9.6(3) . . ?
O4 Li1 O2' 102.5(2) . . ?
O4' Li1 O2' 107.7(2) . . ?
O8' Li1 O2' 83.6(2) . . ?
O7' Li1 O2' 149.8(3) . . ?
O8 Li1 O2' 95.4(2) . . ?
O6' Li1 O2' 137.8(3) . . ?
O6 Li1 O2' 130.0(3) . . ?
O4 Li1 O5 139.6(3) . . ?
O4' Li1 O5 158.8(3) . . ?
O8' Li1 O5 58.0(2) . . ?
O7' Li1 O5 109.7(3) . . ?
O8 Li1 O5 72.4(2) . . ?
O6' Li1 O5 80.0(3) . . ?
O6 Li1 O5 70.8(2) . . ?
O2' Li1 O5 74.8(2) . . ?
O4 Li1 O5' 125.3(3) . . ?
O4' Li1 O5' 144.0(3) . . ?
O8' Li1 O5' 71.9(2) . . ?
O7' Li1 O5' 111.4(3) . . ?
O8 Li1 O5' 85.1(2) . . ?
O6' Li1 O5' 67.7(2) . . ?
O6 Li1 O5' 58.2(2) . . ?
O2' Li1 O5' 80.8(2) . . ?
O5 Li1 O5' 15.0(2) . . ?
O4 Li1 O7 84.1(2) . . ?
O4' Li1 O7 72.4(2) . . ?
O8' Li1 O7 84.7(2) . . ?
O7' Li1 O7 10.5(2) . . ?
O8 Li1 O7 70.1(2) . . ?
O6' Li1 O7 62.9(2) . . ?
O6 Li1 O7 70.3(2) . . ?
O2' Li1 O7 159.0(3) . . ?
O5 Li1 O7 113.0(2) . . ?
O5' Li1 O7 111.8(3) . . ?
O4 Li1 O2 107.7(2) . . ?
O4' Li1 O2 106.0(2) . . ?
O8' Li1 O2 72.8(2) . . ?
O7' Li1 O2 130.2(3) . . ?
O8 Li1 O2 81.1(2) . . ?
O6' Li1 O2 157.1(3) . . ?
O6 Li1 O2 148.4(3) . . ?
O2' Li1 O2 19.88(13) . . ?
O5 Li1 O2 83.5(2) . . ?
O5' Li1 O2 93.2(2) . . ?
O7 Li1 O2 139.2(3) . . ?
O4 Li1 O1' 51.7(2) . . ?
O4' Li1 O1' 70.4(2) . . ?
O8' Li1 O1' 144.9(3) . . ?
O7' Li1 O1' 136.8(3) . . ?
O8 Li1 O1' 161.3(3) . . ?
O6' Li1 O1' 76.5(2) . . ?
O6 Li1 O1' 74.7(2) . . ?
O2' Li1 O1' 70.9(2) . . ?
O5 Li1 O1' 91.3(2) . . ?
O5' Li1 O1' 80.3(2) . . ?
O7 Li1 O1' 126.3(3) . . ?
O2 Li1 O1' 88.2(2) . . ?
O4 Li1 O3' 87.1(2) . . ?
O4' Li1 O3' 72.0(2) . . ?
O8' Li1 O3' 79.2(2) . . ?
O7' Li1 O3' 84.9(2) . . ?
O8 Li1 O3' 72.6(2) . . ?
O6' Li1 O3' 149.5(3) . . ?
O6 Li1 O3' 159.0(3) . . ?
O2' Li1 O3' 70.2(2) . . ?
O5 Li1 O3' 126.8(3) . . ?
O5' Li1 O3' 140.9(3) . . ?
O7 Li1 O3' 90.6(2) . . ?
O2 Li1 O3' 52.5(2) . . ?
O1' Li1 O3' 112.5(2) . . ?
O4 Li1 O3 73.6(2) . . ?
O4' Li1 O3 56.2(2) . . ?
O8' Li1 O3 90.5(2) . . ?
O7' Li1 O3 73.6(2) . . ?
O8 Li1 O3 79.9(2) . . ?
O6' Li1 O3 131.4(3) . . ?
O6 Li1 O3 141.0(3) . . ?
O2' Li1 O3 85.8(2) . . ?
O5 Li1 O3 144.1(3) . . ?
O5' Li1 O3 158.8(3) . . ?
O7 Li1 O3 76.9(2) . . ?
O2 Li1 O3 69.8(2) . . ?
O1' Li1 O3 110.7(2) . . ?
O3' Li1 O3 18.50(14) . . ?
O4 Li1 O1 70.6(2) . . ?
O4' Li1 O1 87.6(2) . . ?
O8' Li1 O1 124.3(2) . . ?
O7' Li1 O1 158.1(3) . . ?
O8 Li1 O1 140.4(3) . . ?
O6' Li1 O1 90.9(2) . . ?
O6 Li1 O1 86.2(2) . . ?
O2' Li1 O1 51.3(2) . . ?
O5 Li1 O1 77.7(2) . . ?
O5' Li1 O1 70.4(2) . . ?
O7 Li1 O1 147.6(3) . . ?
O2 Li1 O1 70.1(2) . . ?
O1' Li1 O1 21.70(14) . . ?
O3' Li1 O1 107.5(2) . . ?
O3 Li1 O1 113.1(2) . . ?
C6 C1 C2 116.7(2) . . ?
C6 C1 S1 121.9(2) . . ?
C2 C1 S1 121.4(2) . . ?
C3 C2 C1 119.3(2) . . ?
C3 C2 C7 117.0(2) . . ?
C1 C2 C7 123.6(2) . . ?
C4 C3 C2 124.0(2) . . ?
C5 C4 C3 116.5(2) . . ?
C5 C4 C11 122.3(2) . . ?
C3 C4 C11 121.2(2) . . ?
C4 C5 C6 123.7(2) . . ?
C5 C6 C1 119.8(2) . . ?
C5 C6 C15 116.5(2) . . ?
C1 C6 C15 123.7(2) . . ?
C10 C7 C8 110.3(2) . . ?
C10 C7 C9 105.9(2) . . ?
C8 C7 C9 106.3(2) . . ?
C10 C7 C2 112.0(2) . . ?
C8 C7 C2 109.9(2) . . ?
C9 C7 C2 112.1(2) . . ?
C13 C11 C14 108.5(2) . . ?
C13 C11 C12 110.5(2) . . ?
C14 C11 C12 106.6(2) . . ?
C13 C11 C4 109.1(2) . . ?
C14 C11 C4 112.5(2) . . ?
C12 C11 C4 109.6(2) . . ?
C17 C15 C16 110.9(2) . . ?
C17 C15 C18 105.8(2) . . ?
C16 C15 C18 105.9(2) . . ?
C17 C15 C6 111.7(2) . . ?
C16 C15 C6 109.9(2) . . ?
C18 C15 C6 112.4(2) . . ?
O1' O1 C28' 90.0(6) . . ?
O1' O1 C21 161.4(5) . . ?
C28' O1 C21 74.5(5) . . ?
O1' O1 C28 48.0(4) . . ?
C28' O1 C28 42.0(5) . . ?
C21 O1 C28 116.1(4) . . ?
O1' O1 Li1 74.1(4) . . ?
C28' O1 Li1 130.6(5) . . ?
C21 O1 Li1 108.1(3) . . ?
C28 O1 Li1 108.5(4) . . ?
O1 O1' C28 93.7(6) . . ?
O1 O1' C28' 47.3(4) . . ?
C28 O1' C28' 46.4(5) . . ?
O1 O1' C27 158.6(5) . . ?
C28 O1' C27 67.1(5) . . ?
C28' O1' C27 112.6(4) . . ?
O1 O1' Li1 84.2(4) . . ?
C28 O1' Li1 134.6(5) . . ?
C28' O1' Li1 115.2(4) . . ?
C27 O1' Li1 102.4(3) . . ?
O2' O2 C22' 94.1(6) . . ?
O2' O2 C23 161.0(5) . . ?
C22' O2 C23 68.4(5) . . ?
O2' O2 C22 48.6(4) . . ?
C22' O2 C22 45.5(5) . . ?
C23 O2 C22 113.6(4) . . ?
O2' O2 Li1 76.3(4) . . ?
C22' O2 Li1 137.2(5) . . ?
C23 O2 Li1 111.0(3) . . ?
C22 O2 Li1 113.0(3) . . ?
O2 O2' C22 97.9(6) . . ?
O2 O2' C22' 48.3(4) . . ?
C22 O2' C22' 49.6(4) . . ?
O2 O2' C21 162.1(5) . . ?
C22 O2' C21 64.2(4) . . ?
C22' O2' C21 113.8(4) . . ?
O2 O2' Li1 83.8(4) . . ?
C22 O2' Li1 139.0(5) . . ?
C22' O2' Li1 118.5(4) . . ?
C21 O2' Li1 109.3(3) . . ?
O3' O3 C24' 94.4(6) . . ?
O3' O3 C25 155.6(6) . . ?
C24' O3 C25 65.1(4) . . ?
O3' O3 C24 44.0(4) . . ?
C24' O3 C24 50.9(5) . . ?
C25 O3 C24 115.7(4) . . ?
O3' O3 Li1 78.9(5) . . ?
C24' O3 Li1 130.5(5) . . ?
C25 O3 Li1 103.7(3) . . ?
C24 O3 Li1 111.7(3) . . ?
O3 O3' C24 106.2(7) . . ?
O3 O3' C24' 50.6(5) . . ?
C24 O3' C24' 56.1(5) . . ?
O3 O3' C23 166.1(6) . . ?
C24 O3' C23 60.9(4) . . ?
C24' O3' C23 115.8(4) . . ?
O3 O3' Li1 82.6(5) . . ?
C24 O3' Li1 138.4(5) . . ?
C24' O3' Li1 114.6(4) . . ?
C23 O3' Li1 103.4(3) . . ?
O4' O4 C26' 91.8(6) . . ?
O4' O4 C27 158.8(6) . . ?
C26' O4 C27 67.6(4) . . ?
O4' O4 C26 46.7(5) . . ?
C26' O4 C26 47.6(4) . . ?
C27 O4 C26 114.4(4) . . ?
O4' O4 Li1 85.0(5) . . ?
C26' O4 Li1 151.3(4) . . ?
C27 O4 Li1 115.5(3) . . ?
C26 O4 Li1 116.6(4) . . ?
O4 O4' C26 103.9(6) . . ?
O4 O4' C26' 54.0(5) . . ?
C26 O4' C26' 52.5(4) . . ?
O4 O4' C25 158.2(6) . . ?
C26 O4' C25 59.5(4) . . ?
C26' O4' C25 112.0(4) . . ?
O4 O4' Li1 75.4(5) . . ?
C26 O4' Li1 135.9(4) . . ?
C26' O4' Li1 122.6(4) . . ?
C25 O4' Li1 106.0(3) . . ?
O1 C21 C22 113.1(4) . . ?
O1 C21 C28' 40.3(3) . . ?
C22 C21 C28' 101.6(4) . . ?
O1 C21 O2' 89.9(3) . . ?
C22 C21 O2' 43.3(3) . . ?
C28' C21 O2' 107.7(4) . . ?
C22' C22 O2' 76.4(6) . . ?
C22' C22 C21 148.9(7) . . ?
O2' C22 C21 72.5(4) . . ?
C22' C22 O2 43.0(4) . . ?
O2' C22 O2 33.4(3) . . ?
C21 C22 O2 106.0(4) . . ?
O2 C22' C22 91.5(7) . . ?
O2 C22' O2' 37.5(4) . . ?
C22 C22' O2' 54.0(5) . . ?
O2 C22' C23 69.6(4) . . ?
C22 C22' C23 160.0(7) . . ?
O2' C22' C23 106.8(5) . . ?
C22' C23 O2 42.0(3) . . ?
C22' C23 C24 101.9(4) . . ?
O2 C23 C24 112.6(4) . . ?
C22' C23 O3' 109.5(4) . . ?
O2 C23 O3' 90.4(3) . . ?
C24 C23 O3' 42.0(3) . . ?
O3' C24 C24' 73.5(5) . . ?
O3' C24 C23 77.1(5) . . ?
C24' C24 C23 147.8(6) . . ?
O3' C24 O3 29.8(3) . . ?
C24' C24 O3 44.0(4) . . ?
C23 C24 O3 106.7(4) . . ?
O3 C24' C24 85.0(6) . . ?
O3 C24' O3' 35.0(3) . . ?
C24 C24' O3' 50.4(4) . . ?
O3 C24' C25 70.7(4) . . ?
C24 C24' C25 154.8(6) . . ?
O3' C24' C25 104.7(4) . . ?
C24' C25 O3 44.2(3) . . ?
C24' C25 C26 100.2(4) . . ?
O3 C25 C26 113.3(3) . . ?
C24' C25 O4' 111.2(3) . . ?
O3 C25 O4' 92.5(3) . . ?
C26 C25 O4' 42.2(3) . . ?
C26' C26 O4' 74.0(5) . . ?
C26' C26 C25 152.2(6) . . ?
O4' C26 C25 78.3(4) . . ?
C26' C26 O4 46.4(4) . . ?
O4' C26 O4 29.3(3) . . ?
C25 C26 O4 106.6(4) . . ?
O4 C26' C26 86.0(6) . . ?
O4 C26' O4' 34.2(3) . . ?
C26 C26' O4' 53.5(4) . . ?
O4 C26' C27 68.1(4) . . ?
C26 C26' C27 151.9(6) . . ?
O4' C26' C27 102.2(4) . . ?
C26' C27 O4 44.2(3) . . ?
C26' C27 C28 103.5(4) . . ?
O4 C27 C28 107.5(4) . . ?
C26' C27 O1' 115.1(3) . . ?
O4 C27 O1' 87.0(3) . . ?
C28 C27 O1' 44.3(3) . . ?
C28' C28 O1' 80.4(7) . . ?
C28' C28 C27 147.0(7) . . ?
O1' C28 C27 68.6(5) . . ?
C28' C28 O1 42.1(5) . . ?
O1' C28 O1 38.4(3) . . ?
C27 C28 O1 106.5(5) . . ?
C28 C28' O1 95.9(8) . . ?
C28 C28' O1' 53.2(6) . . ?
O1 C28' O1' 42.7(4) . . ?
C28 C28' C21 159.5(8) . . ?
O1 C28' C21 65.2(5) . . ?
O1' C28' C21 107.3(5) . . ?
O5' O5 C38' 113.5(10) . . ?
O5' O5 C38 51.4(8) . . ?
C38' O5 C38 62.4(6) . . ?
O5' O5 C31 163.7(9) . . ?
C38' O5 C31 50.8(5) . . ?
C38 O5 C31 112.4(5) . . ?
O5' O5 Li1 84.8(7) . . ?
C38' O5 Li1 133.9(6) . . ?
C38 O5 Li1 116.1(4) . . ?
C31 O5 Li1 103.7(3) . . ?
O5 O5' C38 102.9(10) . . ?
O5 O5' C37 157.7(10) . . ?
C38 O5' C37 56.3(6) . . ?
O5 O5' C38' 44.1(7) . . ?
C38 O5' C38' 59.0(6) . . ?
C37 O5' C38' 115.2(5) . . ?
O5 O5' Li1 80.2(7) . . ?
C38 O5' Li1 130.5(6) . . ?
C37 O5' Li1 106.7(4) . . ?
C38' O5' Li1 111.8(4) . . ?
C36' O6 C36 76.0(6) . . ?
C36' O6 C37 42.7(5) . . ?
C36 O6 C37 118.5(5) . . ?
C36' O6 Li1 131.7(6) . . ?
C36 O6 Li1 122.9(5) . . ?
C37 O6 Li1 100.6(3) . . ?
C36 O6' C36' 70.4(6) . . ?
C36 O6' C35 52.5(5) . . ?
C36' O6' C35 121.8(5) . . ?
C36 O6' Li1 133.1(6) . . ?
C36' O6' Li1 114.8(5) . . ?
C35 O6' Li1 98.3(3) . . ?
C34' O7 C34 68.2(6) . . ?
C34' O7 C35 48.5(5) . . ?
C34 O7 C35 116.7(5) . . ?
C34' O7 Li1 127.9(5) . . ?
C34 O7 Li1 116.9(5) . . ?
C35 O7 Li1 101.9(3) . . ?
C34 O7' C34' 69.2(6) . . ?
C34 O7' C33 51.5(5) . . ?
C34' O7' C33 119.2(5) . . ?
C34 O7' Li1 139.2(6) . . ?
C34' O7' Li1 120.1(5) . . ?
C33 O7' Li1 99.7(3) . . ?
O8' O8 C32' 112.7(9) . . ?
O8' O8 C32 53.4(6) . . ?
C32' O8 C32 59.4(6) . . ?
O8' O8 C33 169.8(7) . . ?
C32' O8 C33 57.9(5) . . ?
C32 O8 C33 116.8(5) . . ?
O8' O8 Li1 79.4(6) . . ?
C32' O8 Li1 140.5(6) . . ?
C32 O8 Li1 117.8(4) . . ?
C33 O8 Li1 105.4(3) . . ?
O8 O8' C32 98.3(8) . . ?
O8 O8' C32' 42.2(6) . . ?
C32 O8' C32' 56.3(6) . . ?
O8 O8' C31 156.5(7) . . ?
C32 O8' C31 59.3(5) . . ?
C32' O8' C31 115.4(5) . . ?
O8 O8' Li1 84.2(7) . . ?
C32 O8' Li1 137.1(5) . . ?
C32' O8' Li1 116.1(5) . . ?
C31 O8' Li1 107.0(3) . . ?
C38' C31 C32 102.1(6) . . ?
C38' C31 O8' 112.5(5) . . ?
C32 C31 O8' 43.2(4) . . ?
C38' C31 O5 44.5(5) . . ?
C32 C31 O5 111.0(4) . . ?
O8' C31 O5 89.2(3) . . ?
O8' C32 C32' 74.8(7) . . ?
O8' C32 O8 28.2(4) . . ?
C32' C32 O8 46.6(5) . . ?
O8' C32 C31 77.5(5) . . ?
C32' C32 C31 151.9(8) . . ?
O8 C32 C31 105.5(6) . . ?
O8 C32' C32 74.0(7) . . ?
O8 C32' C33 80.3(6) . . ?
C32 C32' C33 153.1(8) . . ?
O8 C32' O8' 25.1(4) . . ?
C32 C32' O8' 49.0(5) . . ?
C33 C32' O8' 105.3(6) . . ?
C32' C33 C34 105.7(6) . . ?
C32' C33 O8 41.8(4) . . ?
C34 C33 O8 114.1(5) . . ?
C32' C33 O7' 110.0(5) . . ?
C34 C33 O7' 41.1(4) . . ?
O8 C33 O7' 89.8(3) . . ?
O7' C34 C33 87.4(6) . . ?
O7' C34 O7 16.6(5) . . ?
C33 C34 O7 103.9(5) . . ?
O7' C34 C34' 62.5(6) . . ?
C33 C34 C34' 147.0(7) . . ?
O7 C34 C34' 47.4(4) . . ?
O7 C34' C35 86.6(6) . . ?
O7 C34' O7' 17.5(5) . . ?
C35 C34' O7' 102.6(6) . . ?
O7 C34' C34 64.4(6) . . ?
C35 C34' C34 150.9(7) . . ?
O7' C34' C34 48.3(5) . . ?
O7 C34' C36 106.3(6) . . ?
C35 C34' C36 44.8(4) . . ?
O7' C34' C36 113.2(6) . . ?
C34 C34' C36 139.3(6) . . ?
C34' C35 C36 98.8(6) . . ?
C34' C35 O7 44.9(4) . . ?
C36 C35 O7 115.4(5) . . ?
C34' C35 O6' 110.3(5) . . ?
C36 C35 O6' 43.4(4) . . ?
O7 C35 O6' 93.7(3) . . ?
O6' C36 O6 16.1(5) . . ?
O6' C36 C35 84.2(5) . . ?
O6 C36 C35 99.3(5) . . ?
O6' C36 C36' 62.5(6) . . ?
O6 C36 C36' 46.5(5) . . ?
C35 C36 C36' 144.7(6) . . ?
O6' C36 C34' 97.1(5) . . ?
O6 C36 C34' 106.3(5) . . ?
C35 C36 C34' 36.4(4) . . ?
C36' C36 C34' 131.9(6) . . ?
C37 C36' O6 94.1(6) . . ?
C37 C36' O6' 104.7(6) . . ?
O6 C36' O6' 10.6(4) . . ?
C37 C36' C36 151.2(7) . . ?
O6 C36' C36 57.5(6) . . ?
O6' C36' C36 47.1(5) . . ?
C37 C36' C38 43.2(5) . . ?
O6 C36' C38 104.7(6) . . ?
O6' C36' C38 113.3(5) . . ?
C36 C36' C38 133.3(6) . . ?
C36' C37 C38 97.7(7) . . ?
C36' C37 O5' 115.8(5) . . ?
C38 C37 O5' 46.9(5) . . ?
C36' C37 O6 43.2(5) . . ?
C38 C37 O6 107.3(5) . . ?
O5' C37 O6 91.3(3) . . ?
O5' C38 C37 76.8(6) . . ?
O5' C38 C38' 74.8(7) . . ?
C37 C38 C38' 151.5(8) . . ?
O5' C38 O5 25.7(4) . . ?
C37 C38 O5 102.3(6) . . ?
C38' C38 O5 49.2(5) . . ?
O5' C38 C36' 96.6(6) . . ?
C37 C38 C36' 39.1(4) . . ?
C38' C38 C36' 142.4(7) . . ?
O5 C38 C36' 114.9(6) . . ?
O5 C38' C31 84.8(6) . . ?
O5 C38' C38 68.4(7) . . ?
C31 C38' C38 151.2(8) . . ?
O5 C38' O5' 22.4(4) . . ?
C31 C38' O5' 107.1(6) . . ?
C38 C38' O5' 46.2(5) . . ?

loop_
_geom_bond_atom_site_label_1
_geom_bond_atom_site_label_2
_geom_bond_distance
_geom_bond_site_symmetry_2
_geom_bond_publ_flag
Li1 O4 2.176(6) . ?
Li1 O4' 2.240(6) . ?
Li1 O8' 2.294(7) . ?
Li1 O7' 2.310(8) . ?
Li1 O8 2.321(6) . ?
Li1 O6' 2.336(7) . ?
Li1 O6 2.345(7) . ?
Li1 O2' 2.351(6) . ?
Li1 O5 2.360(7) . ?
Li1 O5' 2.386(7) . ?
Li1 O7 2.389(7) . ?
Li1 O2 2.405(6) . ?
Li1 O1' 2.411(6) . ?
Li1 O3' 2.425(6) . ?
Li1 O3 2.451(6) . ?
Li1 O1 2.493(6) . ?
S1 C1 1.761(2) . ?
C1 C6 1.437(3) . ?
C1 C2 1.448(3) . ?
C2 C3 1.395(3) . ?
C2 C7 1.563(3) . ?
C3 C4 1.387(3) . ?
C4 C5 1.380(3) . ?
C4 C11 1.544(3) . ?
C5 C6 1.402(3) . ?
C6 C15 1.561(3) . ?
C7 C10 1.534(3) . ?
C7 C8 1.543(3) . ?
C7 C9 1.551(4) . ?
C11 C13 1.504(4) . ?
C11 C14 1.534(4) . ?
C11 C12 1.541(4) . ?
C15 C17 1.535(3) . ?
C15 C16 1.539(3) . ?
C15 C18 1.547(3) . ?
O1 O1' 0.927(6) . ?
O1 C28' 1.004(8) . ?
O1 C21 1.409(5) . ?
O1 C28 1.490(8) . ?
O1' C28 1.109(8) . ?
O1' C28' 1.366(9) . ?
O1' C27 1.477(6) . ?
O2 O2' 0.823(5) . ?
O2 C22' 1.009(7) . ?
O2 C23 1.413(5) . ?
O2 C22 1.479(7) . ?
O2' C22 1.120(7) . ?
O2' C22' 1.347(8) . ?
O2' C21 1.559(5) . ?
O3 O3' 0.784(6) . ?
O3 C24' 1.056(7) . ?
O3 C25 1.429(5) . ?
O3 C24 1.514(7) . ?
O3' C24 1.095(7) . ?
O3' C24' 1.363(8) . ?
O3' C23 1.594(5) . ?
O4 O4' 0.755(6) . ?
O4 C26' 1.085(7) . ?
O4 C27 1.443(5) . ?
O4 C26 1.495(7) . ?
O4' C26 1.122(7) . ?
O4' C26' 1.341(7) . ?
O4' C25 1.636(5) . ?
C21 C22 1.471(7) . ?
C21 C28' 1.495(8) . ?
C22 C22' 1.055(9) . ?
C22' C23 1.402(7) . ?
C23 C24 1.430(7) . ?
C24 C24' 1.180(9) . ?
C24' C25 1.373(7) . ?
C25 C26 1.440(7) . ?
C26 C26' 1.107(8) . ?
C26' C27 1.438(7) . ?
C27 C28 1.461(8) . ?
C28 C28' 1.003(10) . ?
O5 O5' 0.620(8) . ?
O5 C38' 1.134(10) . ?
O5 C38 1.392(10) . ?
O5 C31 1.612(7) . ?
O5' C38 1.116(10) . ?
O5' C37 1.488(7) . ?
O5' C38' 1.493(11) . ?
O6 C36' 1.182(10) . ?
O6 C36 1.373(9) . ?
O6 C37 1.721(8) . ?
O6' C36 1.229(9) . ?
O6' C36' 1.487(11) . ?
O6' C35 1.781(8) . ?
O7 C34' 1.129(9) . ?
O7 C34 1.383(10) . ?
O7 C35 1.595(7) . ?
O7' C34 1.138(9) . ?
O7' C34' 1.351(10) . ?
O7' C33 1.730(8) . ?
O8 O8' 0.661(6) . ?
O8 C32' 1.044(8) . ?
O8 C32 1.383(9) . ?
O8 C33 1.543(6) . ?
O8' C32 1.122(9) . ?
O8' C32' 1.436(9) . ?
O8' C31 1.602(6) . ?
C31 C38' 1.254(10) . ?
C31 C32 1.411(9) . ?
C32 C32' 1.238(11) . ?
C32' C33 1.326(9) . ?
C33 C34 1.356(9) . ?
C34 C34' 1.424(12) . ?
C34' C35 1.197(9) . ?
C34' C36 1.992(12) . ?
C35 C36 1.420(10) . ?
C36 C36' 1.581(14) . ?
C36' C37 1.169(10) . ?
C36' C38 1.838(13) . ?
C37 C38 1.270(10) . ?
C38 C38' 1.327(13) . ?
